data_4341219
loop_
_publ_author_name
'Bohle, D. Scott'
'Chua, Zhijie'

_publ_section_title
;
 Activation of nitrogen br\/onsted acids: synthesis and reactivity of a
 new class of nitrogen Acid complexes.
;
_journal_issue 20
_journal_name_full 'Inorganic chemistry'
_journal_page_first 11160
_journal_page_last 11172
_journal_paper_doi 10.1021/ic5017033
_journal_volume 53
_journal_year 2014
_chemical_formula_moiety 'C2 H4 N2 O3'
_chemical_formula_sum 'C2 H4 N2 O3'
_chemical_formula_weight 104.07
_space_group_IT_number 62
_symmetry_cell_setting orthorhombic
_symmetry_space_group_name_Hall '-P 2ac 2n'
_symmetry_space_group_name_H-M 'P n m a'
_atom_sites_solution_hydrogens geom
_atom_sites_solution_primary direct
_atom_sites_solution_secondary difmap
_audit_creation_method SHELXL-97
_audit_update_record
;
2011-07-02 # Formatted by publCIF
;
_cell_angle_alpha 90.00
_cell_angle_beta 90.00
_cell_angle_gamma 90.00
_cell_formula_units_Z 4
_cell_length_a 9.509(3)
_cell_length_b 5.849(2)
_cell_length_c 7.453(3)
_cell_measurement_reflns_used 2915
_cell_measurement_temperature 100(2)
_cell_measurement_theta_max 27.98
_cell_measurement_theta_min 2.73
_cell_volume 414.5(3)
_computing_cell_refinement 'Bruker SMART'
_computing_data_collection 'Bruker SMART'
_computing_data_reduction 'Bruker SAINT'
_computing_molecular_graphics 'Bruker SHELXTL'
_computing_publication_material 'Bruker SHELXTL'
_computing_structure_refinement 'SHELXL-97 (Sheldrick, 1997)'
_computing_structure_solution 'SHELXS-97 (Sheldrick, 1990)'
_diffrn_ambient_temperature 100(2)
_diffrn_measured_fraction_theta_full 0.965
_diffrn_measured_fraction_theta_max 0.965
_diffrn_measurement_device_type 'CCD area detector'
_diffrn_measurement_method 'phi and omega scans'
_diffrn_radiation_monochromator graphite
_diffrn_radiation_source 'fine-focus sealed tube'
_diffrn_radiation_type MoK\a
_diffrn_radiation_wavelength 0.71073
_diffrn_reflns_av_R_equivalents 0.0917
_diffrn_reflns_av_sigmaI/netI 0.0425
_diffrn_reflns_limit_h_max 12
_diffrn_reflns_limit_h_min -12
_diffrn_reflns_limit_k_max 7
_diffrn_reflns_limit_k_min -7
_diffrn_reflns_limit_l_max 9
_diffrn_reflns_limit_l_min -9
_diffrn_reflns_number 3249
_diffrn_reflns_theta_full 28.02
_diffrn_reflns_theta_max 28.02
_diffrn_reflns_theta_min 3.47
_exptl_absorpt_coefficient_mu 0.157
_exptl_absorpt_correction_type none
_exptl_crystal_colour colourless
_exptl_crystal_density_diffrn 1.668
_exptl_crystal_density_meas 0
_exptl_crystal_density_method 'not measured'
_exptl_crystal_description rectangular
_exptl_crystal_F_000 216
_exptl_crystal_size_max 1.00
_exptl_crystal_size_mid 1.00
_exptl_crystal_size_min 0.80
_refine_diff_density_max 0.430
_refine_diff_density_min -0.258
_refine_diff_density_rms 0.065
_refine_ls_extinction_method none
_refine_ls_goodness_of_fit_ref 1.118
_refine_ls_hydrogen_treatment constr
_refine_ls_matrix_type full
_refine_ls_number_parameters 43
_refine_ls_number_reflns 531
_refine_ls_number_restraints 0
_refine_ls_restrained_S_all 1.118
_refine_ls_R_factor_all 0.0347
_refine_ls_R_factor_gt 0.0334
_refine_ls_shift/su_max 0.011
_refine_ls_shift/su_mean 0.004
_refine_ls_structure_factor_coef Fsqd
_refine_ls_weighting_details 'calc w=1/[\s^2^(Fo^2^)+(0.0406P)^2^+0.1362P] where P=(Fo^2^+2Fc^2^)/3'
_refine_ls_weighting_scheme calc
_refine_ls_wR_factor_gt 0.0880
_refine_ls_wR_factor_ref 0.0894
_reflns_number_gt 504
_reflns_number_total 531
_reflns_threshold_expression >2sigma(I)
_cod_data_source_file ic5017033_si_001.cif
_cod_data_source_block zj6m1
_cod_depositor_comments 'Adding full bibliography for 4341213--4341219.cif.'
_cod_original_sg_symbol_H-M Pnma
_cod_database_code 4341219

loop_
_symmetry_equiv_pos_as_xyz
'x, y, z'
'-x+1/2, -y, z+1/2'
'x+1/2, -y+1/2, -z+1/2'
'-x, y+1/2, -z'
'-x, -y, -z'
'x-1/2, y, -z-1/2'
'-x-1/2, y-1/2, z-1/2'
'x, -y-1/2, z'

loop_
_atom_site_label
_atom_site_type_symbol
_atom_site_fract_x
_atom_site_fract_y
_atom_site_fract_z
_atom_site_U_iso_or_equiv
_atom_site_adp_type
_atom_site_occupancy
_atom_site_symmetry_multiplicity
_atom_site_calc_flag
_atom_site_refinement_flags
O1 O 0.22134(12) 0.2500 0.64216(15) 0.0220(3) Uani 1 2 d S
O2 O -0.00562(12) 0.2500 0.60697(16) 0.0212(3) Uani 1 2 d S
O3 O -0.08927(11) 0.2500 0.26794(16) 0.0215(3) Uani 1 2 d S
N1 N 0.13853(14) 0.2500 0.36805(17) 0.0167(3) Uani 1 2 d S
H1A H 0.2309 0.2500 0.3390 0.020 Uiso 1 2 d SR
N2 N 0.11435(13) 0.2500 0.55110(17) 0.0164(3) Uani 1 2 d S
C1 C 0.03532(16) 0.2500 0.2362(2) 0.0158(3) Uani 1 2 d S
C2 C 0.09825(17) 0.2500 0.0519(2) 0.0201(4) Uani 1 2 d S
H2A H 0.0244 0.2500 -0.0359 0.030 Uiso 1 2 calc SR
H2B H 0.1553 0.1160 0.0368 0.030 Uiso 0.50 1 calc PR
H2C H 0.1553 0.3840 0.0368 0.030 Uiso 0.50 1 calc PR

loop_
_atom_site_aniso_label
_atom_site_aniso_U_11
_atom_site_aniso_U_22
_atom_site_aniso_U_33
_atom_site_aniso_U_23
_atom_site_aniso_U_13
_atom_site_aniso_U_12
O1 0.0165(6) 0.0314(6) 0.0181(6) 0.000 -0.0040(4) 0.000
O2 0.0156(6) 0.0280(6) 0.0200(6) 0.000 0.0043(4) 0.000
O3 0.0120(6) 0.0297(6) 0.0228(6) 0.000 -0.0017(4) 0.000
N1 0.0114(6) 0.0230(6) 0.0156(7) 0.000 0.0020(4) 0.000
N2 0.0157(6) 0.0169(6) 0.0165(6) 0.000 0.0009(5) 0.000
C1 0.0163(7) 0.0131(6) 0.0181(7) 0.000 -0.0021(5) 0.000
C2 0.0193(7) 0.0243(8) 0.0166(7) 0.000 0.0001(6) 0.000

loop_
_atom_type_symbol
_atom_type_description
_atom_type_scat_dispersion_real
_atom_type_scat_dispersion_imag
_atom_type_scat_source
C C 0.0033 0.0016 'International Tables Vol C Tables 4.2.6.8 and 6.1.1.4'
H H 0.0000 0.0000 'International Tables Vol C Tables 4.2.6.8 and 6.1.1.4'
N N 0.0061 0.0033 'International Tables Vol C Tables 4.2.6.8 and 6.1.1.4'
O O 0.0106 0.0060 'International Tables Vol C Tables 4.2.6.8 and 6.1.1.4'

loop_
_geom_angle_atom_site_label_1
_geom_angle_atom_site_label_2
_geom_angle_atom_site_label_3
_geom_angle
N2 N1 C1 125.47(13)
N2 N1 H1A 113.4
C1 N1 H1A 121.1
O2 N2 O1 126.24(13)
O2 N2 N1 119.62(13)
O1 N2 N1 114.14(12)
O3 C1 N1 123.67(15)
O3 C1 C2 124.83(14)
N1 C1 C2 111.49(13)
C1 C2 H2A 109.5
C1 C2 H2B 109.5
H2A C2 H2B 109.5
C1 C2 H2C 109.5
H2A C2 H2C 109.5
H2B C2 H2C 109.5

loop_
_geom_bond_atom_site_label_1
_geom_bond_atom_site_label_2
_geom_bond_distance
O1 N2 1.2230(17)
O2 N2 1.2144(17)
O3 C1 1.2082(19)
N1 N2 1.3835(19)
N1 C1 1.389(2)
N1 H1A 0.9048
C1 C2 1.498(2)
C2 H2A 0.9600
C2 H2B 0.9600
C2 H2C 0.9600

loop_
_geom_torsion_atom_site_label_1
_geom_torsion_atom_site_label_2
_geom_torsion_atom_site_label_3
_geom_torsion_atom_site_label_4
_geom_torsion
C1 N1 N2 O2 0.0
C1 N1 N2 O1 180.0
N2 N1 C1 O3 0.0
N2 N1 C1 C2 180.0
